data_4080134
loop_
_publ_author_name
'Hamidi, Shima'
'Jende, Lars N.'
'Martin Dietrich, H.'
'Maichle-M\"ossmer, C\"acilia'
'T\"ornroos, Karl W.'
'Deacon, Glen B.'
'Junk, Peter C.'
'Anwander, Reiner'

_publ_section_title
;
 C--H Bond Activation and Isoprene Polymerization by Rare-Earth-Metal
 Tetramethylaluminate Complexes Bearing Formamidinato N-Ancillary Ligands
;
_journal_issue 5
_journal_name_full Organometallics
_journal_page_first 1209
_journal_paper_doi 10.1021/om301010m
_journal_volume 32
_journal_year 2013
_chemical_formula_sum 'C33 H59 Al2 N2 Y'
_chemical_formula_weight 626.69
_chemical_name_systematic
; 
 ? 
;
_space_group_IT_number 14
_symmetry_cell_setting monoclinic
_symmetry_space_group_name_Hall '-P 2yn'
_symmetry_space_group_name_H-M 'P 1 21/n 1'
_atom_sites_solution_hydrogens geom
_atom_sites_solution_primary direct
_atom_sites_solution_secondary difmap
_audit_creation_method SHELXL-97
_cell_angle_alpha 90.00
_cell_angle_beta 100.35(3)
_cell_angle_gamma 90.00
_cell_formula_units_Z 4
_cell_length_a 13.249(3)
_cell_length_b 16.148(3)
_cell_length_c 17.544(4)
_cell_measurement_temperature 173(2)
_cell_volume 3692.4(14)
_computing_cell_refinement X-AREA
_computing_data_collection X-AREA
_computing_data_reduction X-AREA
_computing_structure_refinement 'SHELXL-97 (Sheldrick, 1997)'
_computing_structure_solution 'SHELXS-97 (Sheldrick, 1990)'
_diffrn_ambient_temperature 173(2)
_diffrn_measured_fraction_theta_full 0.994
_diffrn_measured_fraction_theta_max 0.994
_diffrn_measurement_device_type 'STOE IPDS II'
_diffrn_measurement_method omega-scans
_diffrn_radiation_monochromator graphite
_diffrn_radiation_source 'fine-focus sealed tube'
_diffrn_radiation_type MoK\a
_diffrn_radiation_wavelength 0.71073
_diffrn_reflns_av_R_equivalents 0.1533
_diffrn_reflns_av_sigmaI/netI 0.0665
_diffrn_reflns_limit_h_max 16
_diffrn_reflns_limit_h_min -16
_diffrn_reflns_limit_k_max 20
_diffrn_reflns_limit_k_min -20
_diffrn_reflns_limit_l_max 22
_diffrn_reflns_limit_l_min -22
_diffrn_reflns_number 55342
_diffrn_reflns_theta_full 27.10
_diffrn_reflns_theta_max 27.10
_diffrn_reflns_theta_min 4.72
_exptl_absorpt_coefficient_mu 1.648
_exptl_absorpt_correction_T_max 0.8525
_exptl_absorpt_correction_T_min 0.5242
_exptl_absorpt_correction_type empirical
_exptl_absorpt_process_details mulabs
_exptl_crystal_colour colourless
_exptl_crystal_density_diffrn 1.127
_exptl_crystal_density_method 'not measured'
_exptl_crystal_description block
_exptl_crystal_F_000 1344
_exptl_crystal_size_max 0.45
_exptl_crystal_size_mid 0.20
_exptl_crystal_size_min 0.10
_refine_diff_density_max 0.464
_refine_diff_density_min -0.925
_refine_diff_density_rms 0.091
_refine_ls_extinction_method none
_refine_ls_goodness_of_fit_ref 1.309
_refine_ls_hydrogen_treatment constr
_refine_ls_matrix_type full
_refine_ls_number_parameters 355
_refine_ls_number_reflns 8105
_refine_ls_number_restraints 0
_refine_ls_restrained_S_all 1.309
_refine_ls_R_factor_all 0.1183
_refine_ls_R_factor_gt 0.0902
_refine_ls_shift/su_max 0.002
_refine_ls_shift/su_mean 0.000
_refine_ls_structure_factor_coef Fsqd
_refine_ls_weighting_details 'calc w=1/[\s^2^(Fo^2^)+(0.0139P)^2^+11.1037P] where P=(Fo^2^+2Fc^2^)/3'
_refine_ls_weighting_scheme calc
_refine_ls_wR_factor_gt 0.1360
_refine_ls_wR_factor_ref 0.1439
_reflns_number_gt 6414
_reflns_number_total 8105
_reflns_threshold_expression >2sigma(I)
_cod_data_source_file om301010m_si_001.cif
_cod_data_source_block 4a
_cod_original_cell_volume 3692.4(13)
_cod_original_sg_symbol_H-M P2(1)/n
_cod_database_code 4080134

loop_
_symmetry_equiv_pos_as_xyz
'x, y, z'
'-x+1/2, y+1/2, -z+1/2'
'-x, -y, -z'
'x-1/2, -y-1/2, z-1/2'

loop_
_atom_site_label
_atom_site_type_symbol
_atom_site_fract_x
_atom_site_fract_y
_atom_site_fract_z
_atom_site_U_iso_or_equiv
_atom_site_adp_type
_atom_site_occupancy
_atom_site_symmetry_multiplicity
_atom_site_calc_flag
_atom_site_refinement_flags
Y1 Y 0.26724(3) 0.49022(3) 0.24107(3) 0.01944(11) Uani 1 1 d .
Al1 Al 0.04111(12) 0.44803(11) 0.17613(9) 0.0328(4) Uani 1 1 d .
Al2 Al 0.27625(13) 0.53335(10) 0.41337(9) 0.0318(4) Uani 1 1 d .
N1 N 0.3755(3) 0.4218(2) 0.1697(2) 0.0218(8) Uani 1 1 d .
N2 N 0.4012(3) 0.5584(2) 0.1959(2) 0.0222(8) Uani 1 1 d .
C1 C 0.1261(4) 0.5385(3) 0.1317(3) 0.0312(12) Uani 1 1 d .
H1A H 0.1816 0.5122 0.1103 0.047 Uiso 1 1 calc R
H1B H 0.1554 0.5767 0.1732 0.047 Uiso 1 1 calc R
H1C H 0.0815 0.5691 0.0907 0.047 Uiso 1 1 calc R
C2 C 0.1460(4) 0.3670(3) 0.2389(3) 0.0317(12) Uani 1 1 d .
H2A H 0.1139 0.3126 0.2412 0.047 Uiso 1 1 calc R
H2B H 0.1678 0.3884 0.2915 0.047 Uiso 1 1 calc R
H2C H 0.2058 0.3617 0.2135 0.047 Uiso 1 1 calc R
C3 C -0.0446(4) 0.5017(4) 0.2429(4) 0.0509(16) Uani 1 1 d .
H3A H -0.0801 0.5494 0.2158 0.076 Uiso 1 1 calc R
H3B H -0.0011 0.5203 0.2910 0.076 Uiso 1 1 calc R
H3C H -0.0953 0.4620 0.2552 0.076 Uiso 1 1 calc R
C4 C -0.0342(6) 0.3890(5) 0.0866(4) 0.070(2) Uani 1 1 d .
H4A H -0.0797 0.3481 0.1040 0.105 Uiso 1 1 calc R
H4B H 0.0144 0.3608 0.0594 0.105 Uiso 1 1 calc R
H4C H -0.0751 0.4285 0.0514 0.105 Uiso 1 1 calc R
C5 C 0.2301(4) 0.6145(3) 0.3219(3) 0.0321(12) Uani 1 1 d .
H5A H 0.2163 0.6690 0.3423 0.048 Uiso 1 1 calc R
H5B H 0.1676 0.5933 0.2892 0.048 Uiso 1 1 calc R
H5C H 0.2846 0.6194 0.2911 0.048 Uiso 1 1 calc R
C6 C 0.3635(4) 0.4419(3) 0.3713(3) 0.0303(11) Uani 1 1 d .
H6A H 0.4092 0.4677 0.3400 0.045 Uiso 1 1 calc R
H6B H 0.3177 0.4028 0.3392 0.045 Uiso 1 1 calc R
H6C H 0.4045 0.4122 0.4149 0.045 Uiso 1 1 calc R
C7 C 0.3706(6) 0.5939(5) 0.4933(4) 0.0589(19) Uani 1 1 d .
H7A H 0.3317 0.6335 0.5189 0.088 Uiso 1 1 calc R
H7B H 0.4211 0.6237 0.4692 0.088 Uiso 1 1 calc R
H7C H 0.4061 0.5547 0.5316 0.088 Uiso 1 1 calc R
C8 C 0.1591(5) 0.4789(4) 0.4483(3) 0.0466(15) Uani 1 1 d .
H8A H 0.1829 0.4288 0.4776 0.070 Uiso 1 1 calc R
H8B H 0.1074 0.4640 0.4031 0.070 Uiso 1 1 calc R
H8C H 0.1288 0.5170 0.4815 0.070 Uiso 1 1 calc R
C9 C 0.4048(4) 0.3463(3) 0.1363(3) 0.0270(11) Uani 1 1 d .
C10 C 0.4772(4) 0.2935(3) 0.1792(3) 0.0293(11) Uani 1 1 d .
C11 C 0.5011(5) 0.2200(3) 0.1454(3) 0.0365(13) Uani 1 1 d .
H11 H 0.5510 0.1841 0.1739 0.044 Uiso 1 1 calc R
C12 C 0.4544(5) 0.1977(4) 0.0719(4) 0.0430(15) Uani 1 1 d .
H12 H 0.4710 0.1466 0.0503 0.052 Uiso 1 1 calc R
C13 C 0.3841(4) 0.2494(3) 0.0302(3) 0.0366(13) Uani 1 1 d .
H13 H 0.3517 0.2334 -0.0204 0.044 Uiso 1 1 calc R
C14 C 0.3584(4) 0.3254(3) 0.0598(3) 0.0313(12) Uani 1 1 d .
C15 C 0.5295(4) 0.3134(3) 0.2620(3) 0.0322(12) Uani 1 1 d .
H15 H 0.5095 0.3710 0.2740 0.039 Uiso 1 1 calc R
C16 C 0.4913(5) 0.2551(4) 0.3192(3) 0.0418(14) Uani 1 1 d .
H16A H 0.4162 0.2548 0.3093 0.063 Uiso 1 1 calc R
H16B H 0.5167 0.2741 0.3722 0.063 Uiso 1 1 calc R
H16C H 0.5167 0.1990 0.3127 0.063 Uiso 1 1 calc R
C17 C 0.6463(5) 0.3106(5) 0.2725(4) 0.0572(18) Uani 1 1 d .
H17A H 0.6684 0.2538 0.2646 0.086 Uiso 1 1 calc R
H17B H 0.6761 0.3288 0.3250 0.086 Uiso 1 1 calc R
H17C H 0.6694 0.3473 0.2346 0.086 Uiso 1 1 calc R
C18 C 0.2848(4) 0.3841(4) 0.0097(3) 0.0403(14) Uani 1 1 d .
H18 H 0.2621 0.4262 0.0449 0.048 Uiso 1 1 calc R
C19 C 0.1893(6) 0.3419(6) -0.0342(6) 0.092(3) Uani 1 1 d .
H19A H 0.2088 0.3031 -0.0720 0.138 Uiso 1 1 calc R
H19B H 0.1425 0.3837 -0.0612 0.138 Uiso 1 1 calc R
H19C H 0.1551 0.3116 0.0024 0.138 Uiso 1 1 calc R
C20 C 0.3388(7) 0.4297(6) -0.0465(5) 0.086(3) Uani 1 1 d .
H20A H 0.4007 0.4565 -0.0180 0.129 Uiso 1 1 calc R
H20B H 0.2928 0.4718 -0.0739 0.129 Uiso 1 1 calc R
H20C H 0.3581 0.3904 -0.0840 0.129 Uiso 1 1 calc R
C21 C 0.4280(3) 0.4896(3) 0.1634(2) 0.0242(9) Uani 1 1 d .
H21 H 0.4838 0.4894 0.1362 0.029 Uiso 1 1 calc R
C22 C 0.4564(4) 0.6337(3) 0.1870(3) 0.0242(10) Uani 1 1 d .
C23 C 0.4223(4) 0.6864(3) 0.1237(3) 0.0259(11) Uani 1 1 d .
C24 C 0.4770(4) 0.7591(3) 0.1178(3) 0.0307(12) Uani 1 1 d .
H24 H 0.4549 0.7955 0.0755 0.037 Uiso 1 1 calc R
C25 C 0.5623(4) 0.7797(3) 0.1719(3) 0.0332(12) Uani 1 1 d .
H25 H 0.5985 0.8296 0.1668 0.040 Uiso 1 1 calc R
C26 C 0.5945(4) 0.7273(3) 0.2336(3) 0.0340(12) Uani 1 1 d .
H26 H 0.6532 0.7419 0.2707 0.041 Uiso 1 1 calc R
C27 C 0.5436(4) 0.6539(3) 0.2428(3) 0.0290(11) Uani 1 1 d .
C28 C 0.3272(4) 0.6676(3) 0.0634(3) 0.0273(11) Uani 1 1 d .
H28 H 0.3021 0.6113 0.0747 0.033 Uiso 1 1 calc R
C29 C 0.3497(5) 0.6666(5) -0.0190(3) 0.060(2) Uani 1 1 d .
H29A H 0.3693 0.7223 -0.0331 0.090 Uiso 1 1 calc R
H29B H 0.2882 0.6488 -0.0551 0.090 Uiso 1 1 calc R
H29C H 0.4060 0.6280 -0.0218 0.090 Uiso 1 1 calc R
C30 C 0.2425(4) 0.7293(4) 0.0696(4) 0.0498(16) Uani 1 1 d .
H30A H 0.2313 0.7314 0.1232 0.075 Uiso 1 1 calc R
H30B H 0.1791 0.7120 0.0356 0.075 Uiso 1 1 calc R
H30C H 0.2626 0.7842 0.0539 0.075 Uiso 1 1 calc R
C31 C 0.5838(4) 0.5967(4) 0.3105(3) 0.0390(13) Uani 1 1 d .
H31 H 0.5281 0.5563 0.3152 0.047 Uiso 1 1 calc R
C32 C 0.6754(7) 0.5476(6) 0.2956(5) 0.089(3) Uani 1 1 d .
H32A H 0.6566 0.5162 0.2474 0.134 Uiso 1 1 calc R
H32B H 0.6973 0.5093 0.3387 0.134 Uiso 1 1 calc R
H32C H 0.7318 0.5856 0.2912 0.134 Uiso 1 1 calc R
C33 C 0.6102(7) 0.6420(5) 0.3868(4) 0.079(3) Uani 1 1 d .
H33A H 0.6664 0.6809 0.3847 0.118 Uiso 1 1 calc R
H33B H 0.6312 0.6020 0.4287 0.118 Uiso 1 1 calc R
H33C H 0.5499 0.6726 0.3966 0.118 Uiso 1 1 calc R

loop_
_atom_site_aniso_label
_atom_site_aniso_U_11
_atom_site_aniso_U_22
_atom_site_aniso_U_33
_atom_site_aniso_U_23
_atom_site_aniso_U_13
_atom_site_aniso_U_12
Y1 0.01747(19) 0.0218(2) 0.01882(19) -0.0002(2) 0.00261(14) -0.0005(2)
Al1 0.0225(8) 0.0393(9) 0.0340(9) 0.0053(7) -0.0019(7) -0.0063(7)
Al2 0.0361(9) 0.0368(9) 0.0217(7) -0.0044(6) 0.0031(7) 0.0037(7)
N1 0.024(2) 0.023(2) 0.0182(19) -0.0006(16) 0.0018(16) 0.0003(16)
N2 0.017(2) 0.028(2) 0.021(2) -0.0021(16) 0.0020(16) -0.0019(16)
C1 0.026(3) 0.040(3) 0.025(3) 0.009(2) -0.002(2) 0.000(2)
C2 0.029(3) 0.033(3) 0.034(3) 0.002(2) 0.009(2) -0.008(2)
C3 0.038(3) 0.047(4) 0.072(4) 0.018(4) 0.020(3) 0.005(3)
C4 0.073(5) 0.073(5) 0.053(4) 0.006(4) -0.018(4) -0.027(4)
C5 0.034(3) 0.031(3) 0.033(3) -0.006(2) 0.012(2) 0.007(2)
C6 0.026(3) 0.041(3) 0.023(2) 0.007(2) 0.001(2) 0.006(2)
C7 0.067(5) 0.060(4) 0.042(4) -0.015(3) -0.010(3) 0.003(4)
C8 0.055(4) 0.049(4) 0.040(3) 0.006(3) 0.020(3) 0.008(3)
C9 0.025(3) 0.027(3) 0.032(3) -0.005(2) 0.013(2) -0.006(2)
C10 0.028(3) 0.027(3) 0.036(3) 0.000(2) 0.015(2) -0.003(2)
C11 0.040(3) 0.027(3) 0.046(3) 0.004(2) 0.018(3) 0.004(2)
C12 0.057(4) 0.032(3) 0.051(4) -0.007(3) 0.037(3) -0.007(3)
C13 0.039(3) 0.041(3) 0.035(3) -0.016(3) 0.021(3) -0.014(3)
C14 0.027(3) 0.033(3) 0.036(3) -0.005(2) 0.013(2) -0.005(2)
C15 0.026(3) 0.036(3) 0.036(3) 0.002(2) 0.008(2) 0.005(2)
C16 0.044(4) 0.046(4) 0.038(3) 0.006(3) 0.015(3) 0.007(3)
C17 0.032(3) 0.071(5) 0.069(5) -0.002(4) 0.010(3) 0.009(3)
C18 0.042(3) 0.049(4) 0.028(3) -0.019(3) 0.002(3) 0.000(3)
C19 0.064(6) 0.095(7) 0.101(7) 0.007(6) -0.028(5) -0.014(5)
C20 0.083(6) 0.086(6) 0.091(6) 0.046(5) 0.020(5) 0.013(5)
C21 0.021(2) 0.031(3) 0.022(2) -0.003(2) 0.0067(17) -0.004(2)
C22 0.020(2) 0.027(3) 0.028(3) -0.009(2) 0.010(2) -0.0051(19)
C23 0.024(3) 0.029(3) 0.028(3) -0.003(2) 0.014(2) -0.007(2)
C24 0.034(3) 0.031(3) 0.031(3) -0.001(2) 0.016(2) -0.001(2)
C25 0.030(3) 0.032(3) 0.042(3) -0.008(2) 0.018(3) -0.010(2)
C26 0.025(3) 0.040(3) 0.037(3) -0.010(2) 0.008(2) -0.013(2)
C27 0.025(3) 0.035(3) 0.027(3) -0.007(2) 0.007(2) -0.002(2)
C28 0.023(3) 0.032(3) 0.027(3) 0.003(2) 0.005(2) -0.005(2)
C29 0.050(4) 0.100(6) 0.028(3) -0.009(3) 0.006(3) -0.025(4)
C30 0.031(3) 0.047(4) 0.068(4) 0.001(3) -0.002(3) 0.004(3)
C31 0.035(3) 0.041(3) 0.037(3) 0.004(3) -0.005(3) -0.011(3)
C32 0.104(7) 0.088(6) 0.076(6) 0.020(5) 0.016(5) 0.053(6)
C33 0.116(7) 0.074(6) 0.039(4) 0.006(4) -0.004(4) 0.008(5)

loop_
_atom_type_symbol
_atom_type_description
_atom_type_scat_dispersion_real
_atom_type_scat_dispersion_imag
_atom_type_scat_source
C C 0.0033 0.0016 'International Tables Vol C Tables 4.2.6.8 and 6.1.1.4'
H H 0.0000 0.0000 'International Tables Vol C Tables 4.2.6.8 and 6.1.1.4'
N N 0.0061 0.0033 'International Tables Vol C Tables 4.2.6.8 and 6.1.1.4'
Al Al 0.0645 0.0514 'International Tables Vol C Tables 4.2.6.8 and 6.1.1.4'
Y Y -2.7962 3.5667 'International Tables Vol C Tables 4.2.6.8 and 6.1.1.4'

loop_
_geom_angle_atom_site_label_1
_geom_angle_atom_site_label_2
_geom_angle_atom_site_label_3
_geom_angle
N1 Y1 N2 57.83(13)
N1 Y1 C6 94.53(15)
N2 Y1 C6 99.22(15)
N1 Y1 C1 100.29(16)
N2 Y1 C1 95.72(15)
C6 Y1 C1 163.00(16)
N1 Y1 C2 93.92(16)
N2 Y1 C2 150.86(15)
C6 Y1 C2 89.25(17)
C1 Y1 C2 81.51(17)
N1 Y1 C5 149.79(16)
N2 Y1 C5 92.98(16)
C6 Y1 C5 81.81(17)
C1 Y1 C5 89.39(17)
C2 Y1 C5 115.90(17)
N1 Y1 C21 28.75(14)
N2 Y1 C21 29.08(14)
C6 Y1 C21 97.90(15)
C1 Y1 C21 99.10(15)
C2 Y1 C21 122.37(16)
C5 Y1 C21 121.73(16)
N1 Y1 Al2 135.29(10)
N2 Y1 Al2 109.08(10)
C6 Y1 Al2 42.32(12)
C1 Y1 Al2 124.27(13)
C2 Y1 Al2 95.98(13)
C5 Y1 Al2 41.93(12)
C21 Y1 Al2 126.48(10)
N1 Y1 Al1 110.22(10)
N2 Y1 Al1 136.32(10)
C6 Y1 Al1 124.33(13)
C1 Y1 Al1 41.99(12)
C2 Y1 Al1 41.88(12)
C5 Y1 Al1 96.16(13)
C21 Y1 Al1 127.49(10)
Al2 Y1 Al1 106.03(5)
C4 Al1 C3 115.3(3)
C4 Al1 C2 108.4(3)
C3 Al1 C2 111.3(3)
C4 Al1 C1 105.9(3)
C3 Al1 C1 108.8(3)
C2 Al1 C1 106.6(2)
C4 Al1 Y1 136.7(3)
C3 Al1 Y1 108.0(2)
C2 Al1 Y1 55.23(14)
C1 Al1 Y1 55.08(14)
C7 Al2 C8 115.8(3)
C7 Al2 C5 107.4(3)
C8 Al2 C5 112.4(3)
C7 Al2 C6 106.4(3)
C8 Al2 C6 108.1(2)
C5 Al2 C6 106.1(2)
C7 Al2 Y1 136.1(2)
C8 Al2 Y1 108.02(19)
C5 Al2 Y1 55.30(14)
C6 Al2 Y1 54.59(14)
C21 N1 C9 119.2(4)
C21 N1 Y1 92.1(3)
C9 N1 Y1 148.7(3)
C21 N2 C22 118.7(4)
C21 N2 Y1 91.7(3)
C22 N2 Y1 149.6(3)
Al1 C1 Y1 82.93(17)
Al1 C2 Y1 82.89(18)
Al2 C5 Y1 82.77(17)
Al2 C6 Y1 83.10(17)
C10 C9 C14 120.4(5)
C10 C9 N1 120.5(4)
C14 C9 N1 119.1(5)
C11 C10 C9 118.6(5)
C11 C10 C15 119.1(5)
C9 C10 C15 122.3(5)
C12 C11 C10 121.7(6)
C13 C12 C11 119.6(5)
C12 C13 C14 121.8(5)
C13 C14 C9 117.9(5)
C13 C14 C18 120.4(5)
C9 C14 C18 121.6(5)
C17 C15 C16 110.6(5)
C17 C15 C10 112.7(5)
C16 C15 C10 110.3(5)
C20 C18 C19 109.7(6)
C20 C18 C14 110.6(5)
C19 C18 C14 113.7(6)
N1 C21 N2 118.4(4)
N1 C21 Y1 59.1(2)
N2 C21 Y1 59.3(2)
C23 C22 C27 120.9(4)
C23 C22 N2 119.8(4)
C27 C22 N2 119.2(4)
C24 C23 C22 118.1(5)
C24 C23 C28 119.5(5)
C22 C23 C28 122.4(4)
C25 C24 C23 121.6(5)
C26 C25 C24 119.5(5)
C25 C26 C27 121.8(5)
C26 C27 C22 118.1(5)
C26 C27 C31 120.0(5)
C22 C27 C31 121.9(5)
C30 C28 C23 110.5(4)
C30 C28 C29 110.3(5)
C23 C28 C29 112.4(4)
C32 C31 C33 110.0(6)
C32 C31 C27 111.2(5)
C33 C31 C27 113.0(5)

loop_
_geom_bond_atom_site_label_1
_geom_bond_atom_site_label_2
_geom_bond_distance
Y1 N1 2.343(4)
Y1 N2 2.345(4)
Y1 C6 2.531(5)
Y1 C1 2.548(5)
Y1 C2 2.553(5)
Y1 C5 2.555(5)
Y1 C21 2.727(4)
Y1 Al2 3.0833(17)
Y1 Al1 3.0842(18)
Al1 C4 1.952(7)
Al1 C3 1.973(6)
Al1 C2 2.075(6)
Al1 C1 2.079(5)
Al2 C7 1.963(6)
Al2 C8 1.975(6)
Al2 C5 2.077(6)
Al2 C6 2.091(5)
N1 C21 1.313(6)
N1 C9 1.437(6)
N2 C21 1.326(6)
N2 C22 1.441(6)
C9 C10 1.398(7)
C9 C14 1.414(7)
C10 C11 1.389(7)
C10 C15 1.527(7)
C11 C12 1.375(8)
C12 C13 1.362(8)
C13 C14 1.398(7)
C14 C18 1.520(8)
C15 C17 1.525(8)
C15 C16 1.526(7)
C18 C20 1.510(9)
C18 C19 1.520(9)
C22 C23 1.408(7)
C22 C27 1.411(7)
C23 C24 1.394(7)
C23 C28 1.523(7)
C24 C25 1.380(7)
C25 C26 1.379(8)
C26 C27 1.389(7)
C27 C31 1.523(7)
C28 C30 1.518(8)
C28 C29 1.529(7)
C31 C32 1.511(9)
C31 C33 1.511(9)
